data_4317631
loop_
_publ_author_name
'Augusto Cingolani'
Effendy
'Fabio Marchetti'
'Claudio Pettinari'
'Riccardo Pettinari'
'Brian W. Skelton'
'Allan H. White'

_publ_contact_author_address
;
    Department of Chemistry
    University of Western Australia
    Nedlands
    Western Australia 6907
    Australia
;
_publ_contact_author_email bws@crystal.uwa.edu.au
_publ_contact_author_fax (+61)_08_9380_1118
_publ_contact_author_name 'Skelton, B. W.'
_publ_contact_author_phone (+61)_08-9380_3481
_publ_section_title
;
 First Structurally Characterized Silver(I) Derivatives with
 Nonfluorinated \b-Diketones
;
_journal_name_full 'Inorganic Chemistry'
_journal_page_first 1151
_journal_page_last 1161
_journal_paper_doi 10.1021/ic0109391
_journal_volume 41
_journal_year 2002
_chemical_formula_sum 'C56 H85 Ag N2 O3 P2'
_chemical_formula_weight 1004.12
_space_group_IT_number 2
_symmetry_cell_setting triclinic
_symmetry_space_group_name_Hall '-P 1'
_symmetry_space_group_name_H-M 'P -1'
_cell_angle_alpha 104.872(2)
_cell_angle_beta 95.180(2)
_cell_angle_gamma 104.144(2)
_cell_formula_units_Z 2
_cell_length_a 10.4655(9)
_cell_length_b 12.0790(10)
_cell_length_c 22.804(2)
_cell_measurement_reflns_used 8192
_cell_measurement_temperature 150
_cell_measurement_theta_max 24.6
_cell_measurement_theta_min 2.4
_cell_volume 2665.4(4)
_computing_cell_refinement 'Siemens SAINT (Siemens, 1995)'
_computing_data_collection 'Siemens SMART (Siemens, 1995)'
_computing_data_reduction 'xtal ADDREF SORTRF'
_computing_molecular_graphics xtal
_computing_publication_material 'xtal BONDLA CIFIO'
_computing_structure_refinement 'xtal CRYLSQ'
_computing_structure_solution xtal
_diffrn_ambient_temperature 150
_diffrn_measurement_device_type
;
Bruker SMART CCD diffractometer
;
_diffrn_measurement_method '\w scans'
_diffrn_radiation_detector 'CCD area detector'
_diffrn_radiation_monochromator graphite
_diffrn_radiation_source 'sealed tube'
_diffrn_radiation_type 'Mo K\a'
_diffrn_radiation_wavelength .71073
_diffrn_reflns_av_R_equivalents .027
_diffrn_reflns_av_sigmaI/netI .075
_diffrn_reflns_limit_h_max 17
_diffrn_reflns_limit_h_min -17
_diffrn_reflns_limit_k_max 19
_diffrn_reflns_limit_k_min -20
_diffrn_reflns_limit_l_max 39
_diffrn_reflns_limit_l_min 0
_diffrn_reflns_number 52246
_diffrn_reflns_theta_max 37.7
_diffrn_reflns_theta_min 1.82
_diffrn_standards_decay_% 0
_exptl_absorpt_coefficient_mu .481
_exptl_absorpt_correction_T_max .803
_exptl_absorpt_correction_T_min .715
_exptl_absorpt_correction_type multi-scan
_exptl_absorpt_process_details
;
  SADABS; Sheldrick, 1996
;
_exptl_crystal_colour colourless
_exptl_crystal_density_diffrn 1.251
_exptl_crystal_description parallelipiped
_exptl_crystal_F_000 1072
_exptl_crystal_size_max .35
_exptl_crystal_size_mid .25
_exptl_crystal_size_min .2
_refine_diff_density_max 1.449
_refine_diff_density_min -.927
_refine_ls_goodness_of_fit_all 1.054
_refine_ls_goodness_of_fit_ref 1.106
_refine_ls_hydrogen_treatment mixed
_refine_ls_matrix_type full
_refine_ls_number_constraints 0
_refine_ls_number_parameters 893
_refine_ls_number_reflns 20455
_refine_ls_number_restraints 0
_refine_ls_R_factor_all .063
_refine_ls_R_factor_gt .04
_refine_ls_shift/su_max .002
_refine_ls_shift/su_mean .0008
_refine_ls_structure_factor_coef F
_refine_ls_weighting_scheme calc
_refine_ls_wR_factor_all .05
_refine_ls_wR_factor_ref .046
_reflns_d_resolution_high .581
_reflns_d_resolution_low 11.189
_reflns_Friedel_coverage 0
_reflns_limit_h_max 17
_reflns_limit_h_min 0
_reflns_limit_k_max 19
_reflns_limit_k_min -20
_reflns_limit_l_max 38
_reflns_limit_l_min -39
_reflns_number_gt 20455
_reflns_number_total 26492
_reflns_threshold_expression 'F    > 4.00 sig(F   )'
_cod_data_source_file ic0109391_3.cif
_cod_data_source_block '[Ag(Q1)(Cy3P)2].Me2CO'
_cod_original_sg_symbol_Hall -p_1
_cod_original_formula_sum 'C56 H85 Ag1 N2 O3 P2'
_cod_database_code 4317631

loop_
_symmetry_equiv_pos_as_xyz
+x,+y,+z
-x,-y,-z

loop_
_atom_site_label
_atom_site_fract_x
_atom_site_fract_y
_atom_site_fract_z
_atom_site_U_iso_or_equiv
_atom_site_adp_type
_atom_site_calc_flag
_atom_site_calc_attached_atom
_atom_site_occupancy
_atom_site_disorder_assembly
_atom_site_disorder_group
Ag .153451(11) .302398(10) .213110(5) .01739(4) Uani ? ? 1.00000 ? ?
N1 .24544(14) .65536(12) .35474(6) .0224(4) Uani ? ? 1.00000 ? ?
C11 .13721(16) .70486(14) .35079(8) .0228(5) Uani ? ? 1.00000 ? ?
C12 .1233(2) .79153(18) .40164(9) .0340(7) Uani ? ? 1.00000 ? ?
C13 .0157(3) .8396(2) .39844(11) .0423(9) Uani ? ? 1.00000 ? ?
C14 -.0784(2) .8027(2) .34596(11) .0383(8) Uani ? ? 1.00000 ? ?
C15 -.0639(2) .71711(18) .29570(11) .0349(7) Uani ? ? 1.00000 ? ?
C16 .04325(18) .66848(17) .29735(9) .0305(6) Uani ? ? 1.00000 ? ?
N2 .33604(15) .69460(14) .40992(7) .0270(5) Uani ? ? 1.00000 ? ?
C3 .41788(17) .62724(15) .40225(7) .0242(5) Uani ? ? 1.00000 ? ?
C31 .5273(2) .6491(2) .45408(9) .0381(8) Uani ? ? 1.00000 ? ?
C4 .38465(15) .53998(14) .34280(7) .0202(5) Uani ? ? 1.00000 ? ?
C41 .43588(15) .44101(14) .31912(7) .0194(5) Uani ? ? 1.00000 ? ?
O41 .38096(12) .35664(11) .27214(5) .0238(4) Uani ? ? 1.00000 ? ?
C411 .56345(15) .43519(14) .35228(7) .0214(5) Uani ? ? 1.00000 ? ?
C412 .68514(17) .51174(18) .35069(9) .0305(6) Uani ? ? 1.00000 ? ?
C413 .80317(18) .5047(2) .38078(10) .0354(7) Uani ? ? 1.00000 ? ?
C414 .7998(2) .4232(2) .41336(9) .0349(7) Uani ? ? 1.00000 ? ?
C415 .6798(2) .3463(2) .41473(12) .0434(9) Uani ? ? 1.00000 ? ?
C416 .5616(2) .3502(2) .38316(11) .0362(8) Uani ? ? 1.00000 ? ?
C5 .27069(15) .56116(13) .31244(7) .0199(5) Uani ? ? 1.00000 ? ?
O5 .20377(13) .51263(11) .25977(6) .0272(4) Uani ? ? 1.00000 ? ?
P1 .19191(4) .34394(3) .116228(17) .01513(11) Uani ? ? 1.00000 ? ?
C111 .22430(15) .21690(13) .06035(7) .0180(4) Uani ? ? 1.00000 ? ?
C112 .32036(17) .16304(15) .09130(7) .0219(5) Uani ? ? 1.00000 ? ?
C113 .32502(18) .04437(15) .04837(8) .0246(6) Uani ? ? 1.00000 ? ?
C114 .3630(2) .05880(17) -.01283(8) .0280(6) Uani ? ? 1.00000 ? ?
C115 .2690(2) .11392(17) -.04301(8) .0277(6) Uani ? ? 1.00000 ? ?
C116 .26429(18) .23297(15) -.00054(7) .0232(5) Uani ? ? 1.00000 ? ?
C121 .04684(14) .37263(13) .07588(7) .0171(4) Uani ? ? 1.00000 ? ?
C122 .00979(16) .47660(15) .11876(8) .0231(5) Uani ? ? 1.00000 ? ?
C123 -.11281(17) .50219(15) .08889(9) .0255(6) Uani ? ? 1.00000 ? ?
C124 -.23196(16) .39107(16) .06834(9) .0259(6) Uani ? ? 1.00000 ? ?
C125 -.19626(17) .28811(16) .02574(9) .0289(6) Uani ? ? 1.00000 ? ?
C126 -.07387(16) .26168(15) .05534(9) .0245(5) Uani ? ? 1.00000 ? ?
C131 .32914(14) .48231(14) .12965(7) .0189(5) Uani ? ? 1.00000 ? ?
C132 .46381(15) .46569(16) .15310(8) .0242(5) Uani ? ? 1.00000 ? ?
C133 .56981(19) .58597(19) .17699(10) .0333(7) Uani ? ? 1.00000 ? ?
C134 .58505(18) .65181(18) .12789(10) .0326(7) Uani ? ? 1.00000 ? ?
C135 .45168(18) .66475(16) .10235(10) .0305(7) Uani ? ? 1.00000 ? ?
C136 .34486(16) .54357(15) .07841(8) .0242(5) Uani ? ? 1.00000 ? ?
P2 .01115(4) .16559(3) .255438(17) .01651(12) Uani ? ? 1.00000 ? ?
C211 .01558(15) .21421(14) .34022(7) .0192(5) Uani ? ? 1.00000 ? ?
C212 .15164(17) .30339(17) .37143(8) .0266(6) Uani ? ? 1.00000 ? ?
C213 .1602(2) .34996(18) .44114(8) .0310(6) Uani ? ? 1.00000 ? ?
C214 .1240(2) .2488(2) .47016(9) .0357(7) Uani ? ? 1.00000 ? ?
C215 -.0140(2) .16555(19) .44012(8) .0308(6) Uani ? ? 1.00000 ? ?
C216 -.01951(18) .11455(16) .37069(8) .0248(5) Uani ? ? 1.00000 ? ?
C221 .04982(15) .02022(14) .23732(7) .0204(5) Uani ? ? 1.00000 ? ?
C222 .19818(16) .03890(17) .26068(9) .0272(6) Uani ? ? 1.00000 ? ?
C223 .2356(2) -.0787(2) .24405(12) .0379(8) Uani ? ? 1.00000 ? ?
C224 .2021(2) -.1402(2) .17532(13) .0448(9) Uani ? ? 1.00000 ? ?
C225 .0548(2) -.15896(19) .15165(12) .0396(8) Uani ? ? 1.00000 ? ?
C226 .01649(19) -.04200(16) .16802(8) .0277(6) Uani ? ? 1.00000 ? ?
C231 -.16598(14) .13255(14) .22086(7) .0189(5) Uani ? ? 1.00000 ? ?
C232 -.21045(17) .24731(15) .23225(8) .0249(6) Uani ? ? 1.00000 ? ?
C233 -.35235(18) .22308(18) .19833(9) .0290(6) Uani ? ? 1.00000 ? ?
C234 -.45130(17) .12567(19) .21533(9) .0291(6) Uani ? ? 1.00000 ? ?
C235 -.40691(16) .01164(17) .20300(9) .0279(6) Uani ? ? 1.00000 ? ?
C236 -.26652(15) .03583(16) .23843(8) .0237(5) Uani ? ? 1.00000 ? ?
O0 .6794(3) .9588(3) .44236(14) .1055(15) Uani ? ? 1.00000 ? ?
C0 .5796(5) .9430(4) .3957(3) .110(3) Uani ? ? 1.00000 ? ?
C01 .4793(6) 1.0333(4) .3957(3) .135(3) Uani ? ? 1.00000 ? ?
C02 .5471(2) .8426(2) .32891(12) .0409(9) Uani ? ? 1.00000 ? ?
H12 .190(2) .818(2) .4385(11) .034(6) Uiso ? ? 1.00000 ? ?
H13 .009(3) .899(3) .4351(13) .054(8) Uiso ? ? 1.00000 ? ?
H14 -.149(3) .838(2) .3455(12) .047(7) Uiso ? ? 1.00000 ? ?
H15 -.128(3) .690(2) .2586(13) .046(7) Uiso ? ? 1.00000 ? ?
H16 .049(2) .607(2) .2634(11) .033(6) Uiso ? ? 1.00000 ? ?
H31a .617(3) .680(3) .4421(13) .056(8) Uiso ? ? 1.00000 ? ?
H31b .525(3) .702(3) .4871(15) .063(9) Uiso ? ? 1.00000 ? ?
H31c .528(3) .576(3) .4673(13) .054(8) Uiso ? ? 1.00000 ? ?
H412 .685(3) .574(2) .3321(13) .051(8) Uiso ? ? 1.00000 ? ?
H413 .882(3) .555(3) .3782(14) .061(9) Uiso ? ? 1.00000 ? ?
H414 .884(3) .427(2) .4365(12) .046(7) Uiso ? ? 1.00000 ? ?
H415 .681(3) .294(3) .4362(14) .057(8) Uiso ? ? 1.00000 ? ?
H416 .480(3) .300(2) .3866(12) .042(7) Uiso ? ? 1.00000 ? ?
H111 .138(2) .1577(18) .0523(9) .022(5) Uiso ? ? 1.00000 ? ?
H112a .415(2) .218(2) .1024(10) .028(6) Uiso ? ? 1.00000 ? ?
H112e .296(2) .155(2) .1292(11) .034(6) Uiso ? ? 1.00000 ? ?
H113a .242(2) -.012(2) .0418(10) .028(6) Uiso ? ? 1.00000 ? ?
H113e .386(2) .011(2) .0676(11) .040(7) Uiso ? ? 1.00000 ? ?
H114a .458(2) .111(2) -.0025(11) .037(6) Uiso ? ? 1.00000 ? ?
H114e .364(2) -.017(2) -.0384(11) .034(6) Uiso ? ? 1.00000 ? ?
H115a .185(2) .061(2) -.0523(11) .036(6) Uiso ? ? 1.00000 ? ?
H115e .294(2) .1255(19) -.0823(10) .026(5) Uiso ? ? 1.00000 ? ?
H116a .353(2) .288(2) .0061(10) .028(6) Uiso ? ? 1.00000 ? ?
H116e .201(2) .267(2) -.0218(11) .036(6) Uiso ? ? 1.00000 ? ?
H121 .072(2) .3942(18) .0386(9) .021(5) Uiso ? ? 1.00000 ? ?
H122a -.012(2) .454(2) .1536(11) .036(6) Uiso ? ? 1.00000 ? ?
H122e .086(2) .550(2) .1317(11) .032(6) Uiso ? ? 1.00000 ? ?
H123a -.090(2) .529(2) .0561(11) .032(6) Uiso ? ? 1.00000 ? ?
H123e -.134(2) .568(2) .1175(11) .035(6) Uiso ? ? 1.00000 ? ?
H124a -.260(2) .368(2) .1032(11) .030(6) Uiso ? ? 1.00000 ? ?
H124e -.313(3) .405(2) .0486(12) .043(7) Uiso ? ? 1.00000 ? ?
H125a -.174(2) .310(2) -.0105(12) .038(7) Uiso ? ? 1.00000 ? ?
H125e -.272(3) .216(3) .0132(13) .053(8) Uiso ? ? 1.00000 ? ?
H126a -.096(2) .233(2) .0893(12) .037(6) Uiso ? ? 1.00000 ? ?
H126e -.051(2) .199(2) .0259(10) .029(6) Uiso ? ? 1.00000 ? ?
H131 .304(2) .5323(18) .1647(9) .020(5) Uiso ? ? 1.00000 ? ?
H132a .493(2) .414(2) .1180(10) .025(5) Uiso ? ? 1.00000 ? ?
H132e .451(2) .423(2) .1841(10) .029(6) Uiso ? ? 1.00000 ? ?
H133a .550(2) .636(2) .2092(12) .036(6) Uiso ? ? 1.00000 ? ?
H133e .658(3) .580(2) .1928(12) .042(7) Uiso ? ? 1.00000 ? ?
H134a .622(2) .604(2) .0935(11) .033(6) Uiso ? ? 1.00000 ? ?
H134e .655(2) .727(2) .1444(11) .037(6) Uiso ? ? 1.00000 ? ?
H135a .421(2) .713(2) .1351(11) .034(6) Uiso ? ? 1.00000 ? ?
H135e .466(2) .705(2) .0677(11) .036(6) Uiso ? ? 1.00000 ? ?
H136a .372(2) .493(2) .0435(11) .031(6) Uiso ? ? 1.00000 ? ?
H136e .258(2) .552(2) .0638(10) .027(5) Uiso ? ? 1.00000 ? ?
H211 -.048(2) .2581(17) .3466(9) .017(5) Uiso ? ? 1.00000 ? ?
H212a .220(3) .257(2) .3592(12) .044(7) Uiso ? ? 1.00000 ? ?
H212e .170(2) .369(2) .3523(10) .030(6) Uiso ? ? 1.00000 ? ?
H213a .099(2) .401(2) .4506(10) .029(6) Uiso ? ? 1.00000 ? ?
H213e .249(2) .403(2) .4607(11) .036(6) Uiso ? ? 1.00000 ? ?
H214a .186(3) .201(2) .4615(11) .040(7) Uiso ? ? 1.00000 ? ?
H214e .124(2) .281(2) .5130(12) .039(6) Uiso ? ? 1.00000 ? ?
H215a -.083(2) .208(2) .4471(11) .031(6) Uiso ? ? 1.00000 ? ?
H215e -.042(3) .099(3) .4583(13) .056(8) Uiso ? ? 1.00000 ? ?
H216a .044(2) .070(2) .3647(10) .029(6) Uiso ? ? 1.00000 ? ?
H216e -.103(2) .060(2) .3527(10) .025(5) Uiso ? ? 1.00000 ? ?
H221 -.006(2) -.0289(18) .2585(9) .020(5) Uiso ? ? 1.00000 ? ?
H222a .254(2) .094(2) .2419(11) .031(6) Uiso ? ? 1.00000 ? ?
H222e .221(2) .078(2) .3053(11) .028(6) Uiso ? ? 1.00000 ? ?
H223a .189(2) -.131(2) .2654(11) .034(6) Uiso ? ? 1.00000 ? ?
H223e .333(3) -.061(2) .2596(12) .043(7) Uiso ? ? 1.00000 ? ?
H224a .263(3) -.084(3) .1528(13) .057(8) Uiso ? ? 1.00000 ? ?
H224e .224(3) -.216(3) .1651(13) .057(8) Uiso ? ? 1.00000 ? ?
H225a -.003(3) -.215(2) .1706(11) .040(7) Uiso ? ? 1.00000 ? ?
H225e .031(3) -.194(2) .1071(13) .048(7) Uiso ? ? 1.00000 ? ?
H226a .063(2) .015(2) .1468(11) .031(6) Uiso ? ? 1.00000 ? ?
H226e -.078(3) -.057(2) .1538(12) .042(7) Uiso ? ? 1.00000 ? ?
H231 -.165(2) .103(2) .1750(10) .028(6) Uiso ? ? 1.00000 ? ?
H232a -.205(2) .281(2) .2755(12) .039(6) Uiso ? ? 1.00000 ? ?
H232e -.146(2) .309(2) .2200(11) .036(6) Uiso ? ? 1.00000 ? ?
H233a -.354(2) .1968(18) .1514(10) .022(5) Uiso ? ? 1.00000 ? ?
H233e -.381(3) .297(2) .2076(11) .042(7) Uiso ? ? 1.00000 ? ?
H234a -.458(2) .157(2) .2588(11) .036(6) Uiso ? ? 1.00000 ? ?
H234e -.542(2) .109(2) .1924(11) .036(6) Uiso ? ? 1.00000 ? ?
H235a -.407(2) -.021(2) .1579(11) .035(6) Uiso ? ? 1.00000 ? ?
H235e -.467(2) -.048(2) .2161(11) .034(6) Uiso ? ? 1.00000 ? ?
H236a -.269(2) .0652(19) .2806(10) .024(5) Uiso ? ? 1.00000 ? ?
H236e -.234(2) -.040(2) .2323(11) .036(6) Uiso ? ? 1.00000 ? ?
H01a .38950 .98568 .38439 .17800 Uiso ? ? 1.00000 ? ?
H01b .50236 1.07898 .36926 .17800 Uiso ? ? 1.00000 ? ?
H01c .49246 1.08264 .43717 .17800 Uiso ? ? 1.00000 ? ?
H02a .58379 .87674 .29875 .05800 Uiso ? ? 1.00000 ? ?
H02b .45306 .81035 .31641 .05800 Uiso ? ? 1.00000 ? ?
H02c .58533 .77976 .33192 .05800 Uiso ? ? 1.00000 ? ?

loop_
_atom_site_aniso_label
_atom_site_aniso_U_11
_atom_site_aniso_U_22
_atom_site_aniso_U_33
_atom_site_aniso_U_12
_atom_site_aniso_U_13
_atom_site_aniso_U_23
Ag .01662(5) .01952(5) .01590(5) .00374(3) .00256(3) .00612(4)
N1 .0224(6) .0226(6) .0199(6) .0064(5) .0014(5) .0029(5)
C11 .0245(7) .0200(7) .0262(7) .0058(5) .0083(6) .0094(6)
C12 .0501(12) .0336(9) .0267(8) .0226(9) .0111(8) .0110(7)
C13 .0632(15) .0430(12) .0384(11) .0345(11) .0226(10) .0185(9)
C14 .0381(10) .0380(10) .0560(13) .0220(9) .0213(10) .0277(10)
C15 .0251(8) .0325(9) .0491(12) .0089(7) .0043(8) .0150(9)
C16 .0238(8) .0290(8) .0358(9) .0080(6) .0018(7) .0046(7)
N2 .0274(7) .0300(7) .0190(6) .0070(6) -.0003(5) .0015(5)
C3 .0234(7) .0264(8) .0192(7) .0043(6) -.0000(5) .0040(6)
C31 .0383(11) .0448(12) .0231(8) .0154(9) -.0088(7) -.0032(8)
C4 .0194(6) .0211(7) .0184(6) .0037(5) .0007(5) .0054(5)
C41 .0166(6) .0218(7) .0193(6) .0027(5) .0020(5) .0079(5)
O41 .0216(5) .0240(5) .0226(5) .0066(4) -.0007(4) .0024(4)
C411 .0167(6) .0238(7) .0217(7) .0043(5) .0007(5) .0053(6)
C412 .0197(7) .0341(9) .0360(9) .0015(6) .0029(6) .0134(8)
C413 .0170(7) .0418(11) .0398(10) .0030(7) .0004(7) .0050(8)
C414 .0245(8) .0418(11) .0331(9) .0147(7) -.0056(7) .0001(8)
C415 .0334(10) .0490(13) .0540(13) .0140(9) -.0047(9) .0273(11)
C416 .0229(8) .0400(10) .0490(12) .0041(7) -.0019(8) .0255(9)
C5 .0210(6) .0177(6) .0195(6) .0038(5) .0020(5) .0048(5)
O5 .0326(6) .0238(6) .0217(5) .0114(5) -.0061(5) .0007(4)
P1 .01379(14) .01706(16) .01525(15) .00488(12) .00236(12) .00533(12)
C111 .0187(6) .0200(6) .0169(6) .0080(5) .0027(5) .0056(5)
C112 .0244(7) .0253(7) .0185(6) .0122(6) .0020(5) .0062(6)
C113 .0285(8) .0233(7) .0257(7) .0140(6) .0049(6) .0066(6)
C114 .0331(9) .0288(8) .0253(8) .0164(7) .0085(7) .0044(6)
C115 .0359(9) .0312(8) .0173(7) .0157(7) .0051(6) .0032(6)
C116 .0299(8) .0269(7) .0182(6) .0145(6) .0071(6) .0086(6)
C121 .0157(6) .0185(6) .0184(6) .0060(5) .0024(5) .0066(5)
C122 .0202(6) .0199(7) .0275(7) .0077(5) .0015(6) .0025(6)
C123 .0221(7) .0218(7) .0351(9) .0101(6) .0038(6) .0088(6)
C124 .0179(6) .0283(8) .0348(9) .0099(6) .0033(6) .0118(7)
C125 .0203(7) .0247(8) .0372(9) .0078(6) -.0060(7) .0036(7)
C126 .0185(6) .0191(7) .0330(8) .0055(5) -.0032(6) .0049(6)
C131 .0153(6) .0199(6) .0208(6) .0029(5) .0035(5) .0061(5)
C132 .0157(6) .0294(8) .0269(7) .0027(6) .0002(5) .0115(6)
C133 .0212(7) .0344(10) .0372(10) -.0033(7) -.0033(7) .0112(8)
C134 .0208(7) .0275(8) .0471(11) -.0005(6) .0050(7) .0138(8)
C135 .0243(8) .0222(8) .0469(11) .0044(6) .0085(7) .0143(7)
C136 .0208(7) .0238(7) .0301(8) .0039(6) .0028(6) .0144(6)
P2 .01382(14) .01949(16) .01579(15) .00337(12) .00165(12) .00577(13)
C211 .0168(6) .0227(7) .0165(6) .0029(5) .0013(5) .0057(5)
C212 .0220(7) .0301(8) .0210(7) -.0020(6) .0010(6) .0055(6)
C213 .0258(8) .0360(9) .0217(7) -.0005(7) -.0023(6) .0024(7)
C214 .0343(9) .0466(11) .0197(7) .0031(8) -.0030(7) .0086(8)
C215 .0319(9) .0385(10) .0203(7) .0031(7) .0040(6) .0118(7)
C216 .0250(7) .0273(8) .0190(7) .0010(6) .0011(6) .0082(6)
C221 .0152(6) .0217(7) .0255(7) .0052(5) .0041(5) .0084(6)
C222 .0174(6) .0304(8) .0367(9) .0081(6) .0045(6) .0135(7)
C223 .0247(8) .0351(10) .0642(14) .0154(7) .0127(9) .0232(10)
C224 .0353(10) .0310(10) .0712(16) .0168(8) .0219(11) .0082(10)
C225 .0382(10) .0281(9) .0474(12) .0101(8) .0137(9) -.0011(9)
C226 .0272(8) .0261(8) .0272(8) .0084(6) .0051(6) .0023(6)
C231 .0153(6) .0226(7) .0181(6) .0045(5) .0016(5) .0059(5)
C232 .0212(7) .0240(7) .0290(8) .0074(6) .0002(6) .0068(6)
C233 .0230(7) .0359(9) .0320(9) .0137(7) .0007(6) .0128(7)
C234 .0188(7) .0438(10) .0270(8) .0123(7) .0040(6) .0110(7)
C235 .0162(6) .0345(9) .0296(8) .0025(6) .0026(6) .0079(7)
C236 .0157(6) .0265(8) .0285(8) .0032(5) .0022(6) .0100(6)
O0 .0594(15) .130(2) .095(2) -.0244(15) -.0319(14) .0399(18)
C0 .108(4) .080(3) .145(5) .007(3) .027(3) .053(3)
C01 .141(4) .058(2) .158(5) .012(3) .035(4) -.041(3)
C02 .0355(10) .0412(11) .0588(14) .0114(8) .0180(10) .0322(11)

loop_
_atom_type_symbol
_atom_type_description
_atom_type_oxidation_number
_atom_type_number_in_cell
_atom_type_scat_dispersion_real
_atom_type_scat_dispersion_imag
_atom_type_scat_source
C ? 0 112 .002 .002 'Int Tables Vol IV Tables 2.2B and 2.3.1'
H ? 0 170 0 0 'Int Tables Vol IV Tables 2.2B and 2.3.1'
Ag ? 0 2 -1.085 1.101 'Int Tables Vol IV Tables 2.2B and 2.3.1'
N ? 0 4 .004 .003 'Int Tables Vol IV Tables 2.2B and 2.3.1'
O ? 0 6 .008 .006 'Int Tables Vol IV Tables 2.2B and 2.3.1'
P ? 0 4 .09 .095 'Int Tables Vol IV Tables 2.2B and 2.3.1'

loop_
_diffrn_attenuator_code
_diffrn_attenuator_scale
? ?

loop_
_geom_angle_atom_site_label_1
_geom_angle_atom_site_label_2
_geom_angle_atom_site_label_3
_geom_angle_site_symmetry_1
_geom_angle_site_symmetry_2
_geom_angle_site_symmetry_3
_geom_angle
_geom_angle_publ_flag
O41 Ag O5 . . . 75.91(4) ?
O41 Ag P1 . . . 103.64(3) ?
O41 Ag P2 . . . 107.13(3) ?
O5 Ag P1 . . . 88.13(3) ?
O5 Ag P2 . . . 120.34(4) ?
P1 Ag P2 . . . 142.116(13) ?
C11 N1 N2 . . . 118.96(13) ?
C11 N1 C5 . . . 128.61(13) ?
N2 N1 C5 . . . 112.11(15) ?
N1 C11 C12 . . . 119.25(16) ?
N1 C11 C16 . . . 121.51(15) ?
C12 C11 C16 . . . 119.24(19) ?
C11 C12 C13 . . . 119.63(18) ?
C11 C12 H12 . . . 118.9(16) ?
C13 C12 H12 . . . 121.5(16) ?
C12 C13 C14 . . . 121.3(2) ?
C12 C13 H13 . . . 117.2(18) ?
C14 C13 H13 . . . 121.5(18) ?
C13 C14 C15 . . . 118.8(2) ?
C13 C14 H14 . . . 118.7(15) ?
C15 C14 H14 . . . 122.5(15) ?
C14 C15 C16 . . . 121.2(2) ?
C14 C15 H15 . . . 120.3(18) ?
C16 C15 H15 . . . 118.6(18) ?
C11 C16 C15 . . . 119.85(18) ?
C11 C16 H16 . . . 120.0(16) ?
C15 C16 H16 . . . 120.0(15) ?
N1 N2 C3 . . . 105.70(13) ?
N2 C3 C31 . . . 117.95(16) ?
N2 C3 C4 . . . 112.33(15) ?
C31 C3 C4 . . . 129.72(19) ?
C3 C31 H31a . . . 110.0(17) ?
C3 C31 H31b . . . 115(2) ?
C3 C31 H31c . . . 113.4(14) ?
H31a C31 H31b . . . 105(2) ?
H31a C31 H31c . . . 109(3) ?
H31b C31 H31c . . . 105(3) ?
C3 C4 C41 . . . 130.24(16) ?
C3 C4 C5 . . . 104.93(15) ?
C41 C4 C5 . . . 124.29(12) ?
C4 C41 O41 . . . 124.41(15) ?
C4 C41 C411 . . . 119.06(12) ?
O41 C41 C411 . . . 116.53(15) ?
Ag O41 C41 . . . 129.43(12) ?
C41 C411 C412 . . . 120.76(18) ?
C41 C411 C416 . . . 120.13(14) ?
C412 C411 C416 . . . 119.07(17) ?
C411 C412 C413 . . . 120.5(2) ?
C411 C412 H412 . . . 118.5(16) ?
C413 C412 H412 . . . 120.8(16) ?
C412 C413 C414 . . . 120.02(18) ?
C412 C413 H413 . . . 119(2) ?
C414 C413 H413 . . . 121(2) ?
C413 C414 C415 . . . 119.9(2) ?
C413 C414 H414 . . . 116.8(17) ?
C415 C414 H414 . . . 123.2(17) ?
C414 C415 C416 . . . 120.5(3) ?
C414 C415 H415 . . . 117.8(18) ?
C416 C415 H415 . . . 121.8(18) ?
C411 C416 C415 . . . 119.98(19) ?
C411 C416 H416 . . . 120.4(19) ?
C415 C416 H416 . . . 119.3(19) ?
N1 C5 C4 . . . 104.93(12) ?
N1 C5 O5 . . . 123.44(16) ?
C4 C5 O5 . . . 131.62(15) ?
Ag O5 C5 . . . 121.43(12) ?
Ag P1 C111 . . . 112.17(6) ?
Ag P1 C121 . . . 113.40(5) ?
Ag P1 C131 . . . 110.55(5) ?
C111 P1 C121 . . . 104.64(7) ?
C111 P1 C131 . . . 111.29(7) ?
C121 P1 C131 . . . 104.42(7) ?
P1 C111 C112 . . . 111.25(10) ?
P1 C111 C116 . . . 118.73(12) ?
P1 C111 H111 . . . 100.9(13) ?
C112 C111 C116 . . . 110.78(14) ?
C112 C111 H111 . . . 104.3(15) ?
C116 C111 H111 . . . 109.5(13) ?
C111 C112 C113 . . . 110.75(13) ?
C111 C112 H112a . . . 111.2(15) ?
C111 C112 H112e . . . 110.2(17) ?
C113 C112 H112a . . . 107.8(14) ?
C113 C112 H112e . . . 112.0(15) ?
H112a C112 H112e . . . 104.8(18) ?
C112 C113 C114 . . . 111.23(16) ?
C112 C113 H113a . . . 109.6(15) ?
C112 C113 H113e . . . 110.8(13) ?
C114 C113 H113a . . . 110.2(14) ?
C114 C113 H113e . . . 110.7(16) ?
H113a C113 H113e . . . 104(2) ?
C113 C114 C115 . . . 111.02(17) ?
C113 C114 H114a . . . 105.3(15) ?
C113 C114 H114e . . . 108.6(16) ?
C115 C114 H114a . . . 112.1(17) ?
C115 C114 H114e . . . 112.4(15) ?
H114a C114 H114e . . . 107(2) ?
C114 C115 C116 . . . 111.80(14) ?
C114 C115 H115a . . . 107.4(19) ?
C114 C115 H115e . . . 111.9(15) ?
C116 C115 H115a . . . 109.6(17) ?
C116 C115 H115e . . . 109.3(13) ?
H115a C115 H115e . . . 107(2) ?
C111 C116 C115 . . . 110.23(15) ?
C111 C116 H116a . . . 111.0(14) ?
C111 C116 H116e . . . 111.8(15) ?
C115 C116 H116a . . . 107.0(14) ?
C115 C116 H116e . . . 109.8(12) ?
H116a C116 H116e . . . 107(2) ?
P1 C121 C122 . . . 109.15(10) ?
P1 C121 C126 . . . 111.66(12) ?
P1 C121 H121 . . . 108.8(13) ?
C122 C121 C126 . . . 110.05(13) ?
C122 C121 H121 . . . 109.4(13) ?
C126 C121 H121 . . . 107.7(10) ?
C121 C122 C123 . . . 111.80(13) ?
C121 C122 H122a . . . 107.2(16) ?
C121 C122 H122e . . . 111.4(15) ?
C123 C122 H122a . . . 107.5(16) ?
C123 C122 H122e . . . 109.7(16) ?
H122a C122 H122e . . . 109.1(19) ?
C122 C123 C124 . . . 111.28(16) ?
C122 C123 H123a . . . 107.5(16) ?
C122 C123 H123e . . . 109.5(14) ?
C124 C123 H123a . . . 111.0(12) ?
C124 C123 H123e . . . 111.7(13) ?
H123a C123 H123e . . . 106(2) ?
C123 C124 C125 . . . 110.85(15) ?
C123 C124 H124a . . . 109.9(11) ?
C123 C124 H124e . . . 113.0(14) ?
C125 C124 H124a . . . 109.0(15) ?
C125 C124 H124e . . . 110.2(14) ?
H124a C124 H124e . . . 104(2) ?
C124 C125 C126 . . . 111.79(15) ?
C124 C125 H125a . . . 108.5(16) ?
C124 C125 H125e . . . 111.1(18) ?
C126 C125 H125a . . . 107.3(16) ?
C126 C125 H125e . . . 110(2) ?
H125a C125 H125e . . . 108(2) ?
C121 C126 C125 . . . 111.45(15) ?
C121 C126 H126a . . . 110.8(12) ?
C121 C126 H126e . . . 108.9(13) ?
C125 C126 H126a . . . 109.2(16) ?
C125 C126 H126e . . . 109.2(14) ?
H126a C126 H126e . . . 107(2) ?
P1 C131 C132 . . . 111.06(12) ?
P1 C131 C136 . . . 118.96(10) ?
P1 C131 H131 . . . 99.2(11) ?
C132 C131 C136 . . . 110.01(14) ?
C132 C131 H131 . . . 106.1(13) ?
C136 C131 H131 . . . 110.4(15) ?
C131 C132 C133 . . . 110.48(16) ?
C131 C132 H132a . . . 108.6(13) ?
C131 C132 H132e . . . 109.0(14) ?
C133 C132 H132a . . . 108.8(11) ?
C133 C132 H132e . . . 112.8(11) ?
H132a C132 H132e . . . 107(2) ?
C132 C133 C134 . . . 111.62(16) ?
C132 C133 H133a . . . 113.0(15) ?
C132 C133 H133e . . . 113.7(15) ?
C134 C133 H133a . . . 105(2) ?
C134 C133 H133e . . . 109.1(17) ?
H133a C133 H133e . . . 104(2) ?
C133 C134 C135 . . . 111.41(17) ?
C133 C134 H134a . . . 108.0(16) ?
C133 C134 H134e . . . 109.4(16) ?
C135 C134 H134a . . . 109.5(14) ?
C135 C134 H134e . . . 114.3(17) ?
H134a C134 H134e . . . 104(2) ?
C134 C135 C136 . . . 111.75(17) ?
C134 C135 H135a . . . 107.8(15) ?
C134 C135 H135e . . . 108.8(14) ?
C136 C135 H135a . . . 107.4(13) ?
C136 C135 H135e . . . 110.6(11) ?
H135a C135 H135e . . . 110(2) ?
C131 C136 C135 . . . 110.12(14) ?
C131 C136 H136a . . . 109.9(16) ?
C131 C136 H136e . . . 108.5(15) ?
C135 C136 H136a . . . 109.0(13) ?
C135 C136 H136e . . . 112.0(13) ?
H136a C136 H136e . . . 107.3(19) ?
Ag P2 C211 . . . 116.42(5) ?
Ag P2 C221 . . . 111.04(6) ?
Ag P2 C231 . . . 110.90(6) ?
C211 P2 C221 . . . 106.60(8) ?
C211 P2 C231 . . . 105.64(7) ?
C221 P2 C231 . . . 105.53(7) ?
P2 C211 C212 . . . 109.66(11) ?
P2 C211 C216 . . . 115.86(10) ?
P2 C211 H211 . . . 105.9(12) ?
C212 C211 C216 . . . 111.16(14) ?
C212 C211 H211 . . . 105.7(10) ?
C216 C211 H211 . . . 107.9(13) ?
C211 C212 C213 . . . 112.30(15) ?
C211 C212 H212a . . . 104.4(12) ?
C211 C212 H212e . . . 109.6(12) ?
C213 C212 H212a . . . 112.9(15) ?
C213 C212 H212e . . . 111.6(12) ?
H212a C212 H212e . . . 106(2) ?
C212 C213 C214 . . . 111.74(16) ?
C212 C213 H213a . . . 109.8(13) ?
C212 C213 H213e . . . 111.5(15) ?
C214 C213 H213a . . . 108.9(15) ?
C214 C213 H213e . . . 110.2(17) ?
H213a C213 H213e . . . 104(2) ?
C213 C214 C215 . . . 110.64(18) ?
C213 C214 H214a . . . 108.1(17) ?
C213 C214 H214e . . . 109.6(16) ?
C215 C214 H214a . . . 105.9(13) ?
C215 C214 H214e . . . 108.9(14) ?
H214a C214 H214e . . . 114(2) ?
C214 C215 C216 . . . 110.73(16) ?
C214 C215 H215a . . . 110.5(11) ?
C214 C215 H215e . . . 113.3(15) ?
C216 C215 H215a . . . 109.2(14) ?
C216 C215 H215e . . . 109.2(15) ?
H215a C215 H215e . . . 104(2) ?
C211 C216 C215 . . . 110.97(15) ?
C211 C216 H216a . . . 108.6(15) ?
C211 C216 H216e . . . 112.5(16) ?
C215 C216 H216a . . . 108.3(14) ?
C215 C216 H216e . . . 110.5(14) ?
H216a C216 H216e . . . 106(2) ?
P2 C221 C222 . . . 109.70(10) ?
P2 C221 C226 . . . 110.86(14) ?
P2 C221 H221 . . . 107.1(13) ?
C222 C221 C226 . . . 110.28(15) ?
C222 C221 H221 . . . 109.9(13) ?
C226 C221 H221 . . . 109.0(10) ?
C221 C222 C223 . . . 111.30(13) ?
C221 C222 H222a . . . 109.4(15) ?
C221 C222 H222e . . . 111.3(14) ?
C223 C222 H222a . . . 108.5(15) ?
C223 C222 H222e . . . 110.7(16) ?
H222a C222 H222e . . . 105.5(18) ?
C222 C223 C224 . . . 111.8(2) ?
C222 C223 H223a . . . 109.5(16) ?
C222 C223 H223e . . . 108.1(15) ?
C224 C223 H223a . . . 109.3(12) ?
C224 C223 H223e . . . 111.5(15) ?
H223a C223 H223e . . . 106(2) ?
C223 C224 C225 . . . 110.9(2) ?
C223 C224 H224a . . . 107.9(13) ?
C223 C224 H224e . . . 111.4(18) ?
C225 C224 H224a . . . 109.2(17) ?
C225 C224 H224e . . . 110.0(15) ?
H224a C224 H224e . . . 107(3) ?
C224 C225 C226 . . . 111.53(16) ?
C224 C225 H225a . . . 109.9(16) ?
C224 C225 H225e . . . 113.1(17) ?
C226 C225 H225a . . . 107.9(16) ?
C226 C225 H225e . . . 108(2) ?
H225a C225 H225e . . . 106(2) ?
C221 C226 C225 . . . 111.72(18) ?
C221 C226 H226a . . . 107.7(11) ?
C221 C226 H226e . . . 110.2(15) ?
C225 C226 H226a . . . 112.1(15) ?
C225 C226 H226e . . . 109.5(16) ?
H226a C226 H226e . . . 105(2) ?
P2 C231 C232 . . . 110.69(9) ?
P2 C231 C236 . . . 116.48(13) ?
P2 C231 H231 . . . 103.1(13) ?
C232 C231 C236 . . . 110.53(14) ?
C232 C231 H231 . . . 107.2(15) ?
C236 C231 H231 . . . 108.1(12) ?
C231 C232 C233 . . . 111.19(13) ?
C231 C232 H232a . . . 109.4(18) ?
C231 C232 H232e . . . 110.0(16) ?
C233 C232 H232a . . . 110.8(16) ?
C233 C232 H232e . . . 111.2(15) ?
H232a C232 H232e . . . 104(2) ?
C232 C233 C234 . . . 111.51(18) ?
C232 C233 H233a . . . 110.2(12) ?
C232 C233 H233e . . . 110.2(13) ?
C234 C233 H233a . . . 108.5(11) ?
C234 C233 H233e . . . 110.1(15) ?
H233a C233 H233e . . . 106(2) ?
C233 C234 C235 . . . 110.80(16) ?
C233 C234 H234a . . . 107.1(14) ?
C233 C234 H234e . . . 110.9(16) ?
C235 C234 H234a . . . 112.6(17) ?
C235 C234 H234e . . . 110.1(14) ?
H234a C234 H234e . . . 105(2) ?
C234 C235 C236 . . . 110.62(13) ?
C234 C235 H235a . . . 110.2(16) ?
C234 C235 H235e . . . 110.3(16) ?
C236 C235 H235a . . . 109.2(14) ?
C236 C235 H235e . . . 108.0(15) ?
H235a C235 H235e . . . 108.4(18) ?
C231 C236 C235 . . . 110.77(17) ?
C231 C236 H236a . . . 107.0(13) ?
C231 C236 H236e . . . 110.3(14) ?
C235 C236 H236a . . . 108.3(14) ?
C235 C236 H236e . . . 112.7(12) ?
H236a C236 H236e . . . 107(2) ?
O0 C0 C01 . . . 124.7(4) ?
O0 C0 C02 . . . 125.8(4) ?
C01 C0 C02 . . . 109.2(4) ?
C0 C01 H01a . . . 108.6(4) ?
C0 C01 H01b . . . 110.0(6) ?
C0 C01 H01c . . . 106.1(5) ?
H01a C01 H01b . . . 111.7(6) ?
H01a C01 H01c . . . 109.2(6) ?
H01b C01 H01c . . . 110.9(4) ?
C0 C02 H02a . . . 110.5(3) ?
C0 C02 H02b . . . 110.0(3) ?
C0 C02 H02c . . . 109.4(3) ?
H02a C02 H02b . . . 109.1(3) ?
H02a C02 H02c . . . 108.9(3) ?
H02b C02 H02c . . . 108.9(2) ?

loop_
_geom_bond_atom_site_label_1
_geom_bond_atom_site_label_2
_geom_bond_site_symmetry_1
_geom_bond_site_symmetry_2
_geom_bond_distance
_geom_bond_publ_flag
Ag O41 . . 2.4732(12) ?
Ag O5 . . 2.3908(12) ?
Ag P1 . . 2.4343(5) ?
Ag P2 . . 2.3992(4) ?
N1 C11 . . 1.410(3) ?
N1 N2 . . 1.402(2) ?
N1 C5 . . 1.387(2) ?
C11 C12 . . 1.394(3) ?
C11 C16 . . 1.394(2) ?
C12 C13 . . 1.392(4) ?
C12 H12 . . .97(2) ?
C13 C14 . . 1.378(3) ?
C13 H13 . . .97(3) ?
C14 C15 . . 1.381(3) ?
C14 H14 . . .94(3) ?
C15 C16 . . 1.389(3) ?
C15 H15 . . .96(3) ?
C16 H16 . . .94(2) ?
N2 C3 . . 1.312(3) ?
C3 C31 . . 1.492(3) ?
C3 C4 . . 1.439(2) ?
C31 H31a . . 1.01(3) ?
C31 H31b . . .86(3) ?
C31 H31c . . 1.01(4) ?
C4 C41 . . 1.429(2) ?
C4 C5 . . 1.435(2) ?
C41 O41 . . 1.2484(16) ?
C41 C411 . . 1.500(2) ?
C411 C412 . . 1.389(2) ?
C411 C416 . . 1.384(3) ?
C412 C413 . . 1.390(3) ?
C412 H412 . . .95(3) ?
C413 C414 . . 1.373(4) ?
C413 H413 . . .92(3) ?
C414 C415 . . 1.376(3) ?
C414 H414 . . .97(3) ?
C415 C416 . . 1.391(3) ?
C415 H415 . . .90(4) ?
C416 H416 . . .93(3) ?
C5 O5 . . 1.2501(18) ?
P1 C111 . . 1.8498(16) ?
P1 C121 . . 1.8548(17) ?
P1 C131 . . 1.8533(14) ?
C111 C112 . . 1.536(3) ?
C111 C116 . . 1.531(2) ?
C111 H111 . . .97(2) ?
C112 C113 . . 1.529(2) ?
C112 H112a . . 1.02(2) ?
C112 H112e . . .94(3) ?
C113 C114 . . 1.525(3) ?
C113 H113a . . .94(2) ?
C113 H113e . . .96(3) ?
C114 C115 . . 1.522(3) ?
C114 H114a . . 1.01(2) ?
C114 H114e . . .95(2) ?
C115 C116 . . 1.529(3) ?
C115 H115a . . .92(2) ?
C115 H115e . . .99(2) ?
C116 H116a . . .98(2) ?
C116 H116e . . 1.01(3) ?
C121 C122 . . 1.536(2) ?
C121 C126 . . 1.535(2) ?
C121 H121 . . .99(2) ?
C122 C123 . . 1.533(3) ?
C122 H122a . . .94(3) ?
C122 H122e . . 1.00(2) ?
C123 C124 . . 1.526(2) ?
C123 H123a . . .92(3) ?
C123 H123e . . .98(2) ?
C124 C125 . . 1.517(3) ?
C124 H124a . . .95(3) ?
C124 H124e . . .99(3) ?
C125 C126 . . 1.534(3) ?
C125 H125a . . .96(3) ?
C125 H125e . . .98(3) ?
C126 H126a . . .95(3) ?
C126 H126e . . .97(2) ?
C131 C132 . . 1.539(2) ?
C131 C136 . . 1.536(3) ?
C131 H131 . . .97(2) ?
C132 C133 . . 1.528(2) ?
C132 H132a . . 1.00(2) ?
C132 H132e . . .98(3) ?
C133 C134 . . 1.529(4) ?
C133 H133a . . .90(3) ?
C133 H133e . . .99(3) ?
C134 C135 . . 1.523(3) ?
C134 H134a . . 1.01(2) ?
C134 H134e . . .98(2) ?
C135 C136 . . 1.540(2) ?
C135 H135a . . .95(2) ?
C135 H135e . . 1.03(3) ?
C136 H136a . . .98(2) ?
C136 H136e . . .98(2) ?
P2 C211 . . 1.8635(15) ?
P2 C221 . . 1.8500(18) ?
P2 C231 . . 1.8521(15) ?
C211 C212 . . 1.539(2) ?
C211 C216 . . 1.525(3) ?
C211 H211 . . .95(2) ?
C212 C213 . . 1.530(2) ?
C212 H212a . . 1.02(3) ?
C212 H212e . . .99(3) ?
C213 C214 . . 1.520(3) ?
C213 H213a . . .99(3) ?
C213 H213e . . .98(2) ?
C214 C215 . . 1.525(3) ?
C214 H214a . . .97(3) ?
C214 H214e . . .95(3) ?
C215 C216 . . 1.535(2) ?
C215 H215a . . .98(3) ?
C215 H215e . . .99(3) ?
C216 H216a . . .94(3) ?
C216 H216e . . .940(19) ?
C221 C222 . . 1.537(2) ?
C221 C226 . . 1.532(2) ?
C221 H221 . . .98(2) ?
C222 C223 . . 1.529(3) ?
C222 H222a . . .98(3) ?
C222 H222e . . .98(2) ?
C223 C224 . . 1.519(4) ?
C223 H223a . . .96(3) ?
C223 H223e . . 1.00(3) ?
C224 C225 . . 1.528(3) ?
C224 H224a . . 1.07(3) ?
C224 H224e . . .98(3) ?
C225 C226 . . 1.526(3) ?
C225 H225a . . 1.00(3) ?
C225 H225e . . .98(3) ?
C226 H226a . . 1.00(3) ?
C226 H226e . . .97(3) ?
C231 C232 . . 1.536(3) ?
C231 C236 . . 1.532(2) ?
C231 H231 . . 1.02(2) ?
C232 C233 . . 1.534(3) ?
C232 H232a . . .96(3) ?
C232 H232e . . .99(3) ?
C233 C234 . . 1.523(3) ?
C233 H233a . . 1.03(2) ?
C233 H233e . . .99(3) ?
C234 C235 . . 1.526(3) ?
C234 H234a . . .98(2) ?
C234 H234e . . .99(2) ?
C235 C236 . . 1.534(2) ?
C235 H235a . . 1.00(2) ?
C235 H235e . . .96(3) ?
C236 H236a . . .94(2) ?
C236 H236e . . 1.03(3) ?
O0 C0 . . 1.363(6) ?
C0 C01 . . 1.688(8) ?
C0 C02 . . 1.631(5) ?
C01 H01a . . .947(5) ?
C01 H01b . . .927(6) ?
C01 H01c . . .956(5) ?
C02 H02a . . .952(3) ?
C02 H02b . . .952(2) ?
C02 H02c . . .955(3) ?

loop_
_geom_contact_atom_site_label_1
_geom_contact_atom_site_label_2
_geom_contact_distance
_geom_contact_site_symmetry_1
_geom_contact_site_symmetry_2
_geom_contact_publ_flag
Ag N1 4.4609(13) . . ?
Ag C4 3.7141(13) . . ?
Ag C41 3.4055(13) . . ?
Ag C5 3.2242(13) . . ?
Ag C111 3.5701(15) . . ?
Ag C112 3.6761(18) . . ?
Ag C121 3.5989(17) . . ?
Ag C122 3.821(2) . . ?
Ag C126 3.978(2) . . ?
Ag C131 3.5394(17) . . ?
Ag C132 3.9205(18) . . ?
Ag C211 3.6342(17) . . ?
Ag C212 3.6091(19) . . ?
Ag C221 3.5164(18) . . ?
Ag C222 3.733(2) . . ?
Ag C226 3.8783(18) . . ?
Ag C231 3.5152(15) . . ?
Ag C232 3.7879(18) . . ?
Ag H111 3.61(2) . . ?
Ag H112e 3.02(3) . . ?
Ag H122a 3.25(3) . . ?
Ag H126a 3.44(2) . . ?
Ag H131 3.34(2) . . ?
Ag H132e 3.30(2) . . ?
Ag H212a 3.55(3) . . ?
Ag H212e 3.05(2) . . ?
Ag H222a 3.14(3) . . ?
Ag H226a 3.27(2) . . ?
Ag H231 3.48(2) . . ?
Ag H232e 3.17(3) . . ?
N1 C12 2.420(3) . . ?
N1 C16 2.447(3) . . ?
N1 C3 2.164(2) . . ?
N1 C4 2.238(2) . . ?
N1 O5 2.3234(17) . . ?
N1 H12 2.58(2) . . ?
N1 H16 2.63(2) . . ?
N1 H02b 2.8609(15) . . ?
C11 C13 2.408(3) . . ?
C11 C14 2.797(3) . . ?
C11 C15 2.408(3) . . ?
C11 N2 2.423(2) . . ?
C11 C5 2.521(3) . . ?
C11 O5 2.960(2) . . ?
C11 H12 2.05(2) . . ?
C11 H16 2.04(2) . . ?
C12 C14 2.414(3) . . ?
C12 C15 2.766(3) . . ?
C12 C16 2.405(3) . . ?
C12 N2 2.770(3) . . ?
C12 H13 2.03(3) . . ?
C13 C15 2.374(3) . . ?
C13 C16 2.763(3) . . ?
C13 H12 2.07(3) . . ?
C13 H14 2.01(3) . . ?
C14 C16 2.412(3) . . ?
C14 H13 2.06(3) . . ?
C14 H15 2.04(2) . . ?
C15 H14 2.05(3) . . ?
C15 H16 2.03(3) . . ?
C16 O5 2.842(3) . . ?
C16 H15 2.03(3) . . ?
N2 C31 2.404(3) . . ?
N2 C4 2.286(2) . . ?
N2 C5 2.3139(19) . . ?
N2 O5 3.5020(17) . . ?
N2 C02 3.462(3) . . ?
N2 H12 2.40(3) . . ?
N2 H31a 3.02(3) . . ?
N2 H31b 2.49(3) . . ?
N2 H31c 3.11(3) . . ?
N2 H02b 3.0276(17) . . ?
C3 C41 2.602(2) . . ?
C3 C5 2.279(2) . . ?
C3 H31a 2.07(3) . . ?
C3 H31b 2.01(3) . . ?
C3 H31c 2.10(3) . . ?
C31 C4 2.654(2) . . ?
C4 O41 2.370(2) . . ?
C4 C411 2.525(3) . . ?
C4 O5 2.450(2) . . ?
C41 C412 2.512(2) . . ?
C41 C416 2.500(3) . . ?
C41 C5 2.532(3) . . ?
C41 O5 3.085(2) . . ?
C41 H412 2.65(3) . . ?
C41 H416 2.66(3) . . ?
O41 C411 2.3413(18) . . ?
O41 C412 3.344(2) . . ?
O41 C416 3.049(3) . . ?
O41 C5 2.949(2) . . ?
O41 O5 2.992(2) . . ?
O41 C132 3.400(2) . . ?
O41 H416 3.02(3) . . ?
O41 H132e 2.45(3) . . ?
O41 H212a 3.01(3) . . ?
O41 H212e 3.00(2) . . ?
O41 H222a 2.99(2) . . ?
O41 H233e 3.14(3) . '1 655' ?
C411 C413 2.412(2) . . ?
C411 C414 2.781(3) . . ?
C411 C415 2.403(4) . . ?
C411 H412 2.02(3) . . ?
C411 H416 2.02(3) . . ?
C412 C414 2.393(3) . . ?
C412 C415 2.754(4) . . ?
C412 C416 2.390(3) . . ?
C412 H413 2.00(3) . . ?
C413 C415 2.379(4) . . ?
C413 C416 2.766(3) . . ?
C413 H412 2.05(3) . . ?
C413 H414 2.01(3) . . ?
C414 C416 2.402(3) . . ?
C414 H413 2.01(3) . . ?
C414 H415 1.96(3) . . ?
C415 H414 2.07(3) . . ?
C415 H416 2.02(3) . . ?
C416 H415 2.01(3) . . ?
O5 P1 3.3559(12) . . ?
O5 C131 3.323(2) . . ?
O5 H16 2.19(3) . . ?
O5 H122a 2.97(2) . . ?
O5 H131 2.53(2) . . ?
O5 H212e 3.05(3) . . ?
P1 C112 2.800(2) . . ?
P1 C116 2.9135(17) . . ?
P1 C122 2.769(2) . . ?
P1 C126 2.8099(16) . . ?
P1 C132 2.8027(15) . . ?
P1 C136 2.924(2) . . ?
P1 H111 2.247(19) . . ?
P1 H112e 2.83(3) . . ?
P1 H121 2.37(2) . . ?
P1 H122a 2.86(3) . . ?
P1 H122e 2.92(3) . . ?
P1 H126a 2.92(2) . . ?
P1 H126e 2.97(2) . . ?
P1 H131 2.225(18) . . ?
P1 H132e 2.81(2) . . ?
C111 C113 2.522(3) . . ?
C111 C114 2.949(3) . . ?
C111 C115 2.510(2) . . ?
C111 C121 2.932(2) . . ?
C111 H112a 2.13(2) . . ?
C111 H112e 2.06(3) . . ?
C111 H115a 2.70(2) . . ?
C111 H116a 2.09(2) . . ?
C111 H116e 2.12(3) . . ?
C112 C114 2.521(2) . . ?
C112 C115 2.939(2) . . ?
C112 C116 2.524(3) . . ?
C112 H111 2.01(2) . . ?
C112 H113a 2.05(2) . . ?
C112 H113e 2.08(3) . . ?
C113 C115 2.512(3) . . ?
C113 C116 2.953(3) . . ?
C113 H111 2.65(2) . . ?
C113 H112a 2.08(2) . . ?
C113 H112e 2.08(2) . . ?
C113 H114a 2.04(3) . . ?
C113 H114e 2.04(2) . . ?
C113 H115a 2.69(3) . . ?
C114 C116 2.526(3) . . ?
C114 H113a 2.05(2) . . ?
C114 H113e 2.07(3) . . ?
C114 H115a 2.00(3) . . ?
C114 H115e 2.10(3) . . ?
C115 H111 2.68(2) . . ?
C115 H114a 2.12(3) . . ?
C115 H114e 2.08(3) . . ?
C115 H116a 2.04(2) . . ?
C115 H116e 2.10(3) . . ?
C116 H111 2.07(2) . . ?
C116 H115a 2.03(2) . . ?
C116 H115e 2.08(2) . . ?
C121 C123 2.541(3) . . ?
C121 C124 2.973(2) . . ?
C121 C125 2.535(2) . . ?
C121 C131 2.9303(19) . . ?
C121 H122a 2.02(3) . . ?
C121 H122e 2.11(2) . . ?
C121 H126a 2.07(2) . . ?
C121 H126e 2.06(2) . . ?
C122 C124 2.525(2) . . ?
C122 C125 2.937(2) . . ?
C122 C126 2.516(2) . . ?
C122 H121 2.09(2) . . ?
C122 H123a 2.01(3) . . ?
C122 H123e 2.08(3) . . ?
C123 C125 2.506(2) . . ?
C123 C126 2.947(3) . . ?
C123 H122a 2.02(3) . . ?
C123 H122e 2.09(2) . . ?
C123 H124a 2.06(2) . . ?
C123 H124e 2.12(2) . . ?
C123 H125a 2.70(2) . . ?
C124 C126 2.526(3) . . ?
C124 H122a 2.69(2) . . ?
C124 H123a 2.04(2) . . ?
C124 H123e 2.09(2) . . ?
C124 H125a 2.04(3) . . ?
C124 H125e 2.08(3) . . ?
C125 H124a 2.04(2) . . ?
C125 H124e 2.08(3) . . ?
C125 H126a 2.06(3) . . ?
C125 H126e 2.07(3) . . ?
C126 H121 2.06(2) . . ?
C126 H122a 2.67(2) . . ?
C126 H125a 2.04(3) . . ?
C126 H125e 2.08(3) . . ?
C131 C133 2.520(2) . . ?
C131 C134 2.958(2) . . ?
C131 C135 2.521(3) . . ?
C131 H132a 2.09(2) . . ?
C131 H132e 2.07(3) . . ?
C131 H135a 2.68(2) . . ?
C131 H136a 2.08(3) . . ?
C131 H136e 2.07(3) . . ?
C132 C134 2.529(3) . . ?
C132 C135 2.947(3) . . ?
C132 C136 2.519(3) . . ?
C132 H131 2.03(2) . . ?
C132 H133a 2.06(2) . . ?
C132 H133e 2.13(2) . . ?
C133 C135 2.521(3) . . ?
C133 C136 2.953(3) . . ?
C133 H131 2.67(2) . . ?
C133 H132a 2.08(2) . . ?
C133 H132e 2.11(2) . . ?
C133 H134a 2.08(3) . . ?
C133 H134e 2.07(3) . . ?
C134 C136 2.535(2) . . ?
C134 H133a 1.97(3) . . ?
C134 H133e 2.08(3) . . ?
C134 H135a 2.03(3) . . ?
C134 H135e 2.09(3) . . ?
C135 H133a 2.69(3) . . ?
C135 H134a 2.09(3) . . ?
C135 H134e 2.12(2) . . ?
C135 H136a 2.08(2) . . ?
C135 H136e 2.11(2) . . ?
C136 H131 2.08(2) . . ?
C136 H135a 2.04(2) . . ?
C136 H135e 2.13(2) . . ?
P2 C212 2.7876(15) . . ?
P2 C216 2.877(2) . . ?
P2 C222 2.775(2) . . ?
P2 C226 2.7906(18) . . ?
P2 C232 2.793(2) . . ?
P2 C236 2.8827(15) . . ?
P2 H211 2.31(2) . . ?
P2 H212a 2.85(2) . . ?
P2 H212e 2.872(19) . . ?
P2 H221 2.33(2) . . ?
P2 H222a 2.89(3) . . ?
P2 H222e 2.92(3) . . ?
P2 H226a 2.86(2) . . ?
P2 H226e 2.94(2) . . ?
P2 H231 2.31(2) . . ?
P2 H232a 2.95(3) . . ?
P2 H232e 2.87(3) . . ?
C211 C213 2.549(2) . . ?
C211 C214 2.961(3) . . ?
C211 C215 2.521(3) . . ?
C211 C221 2.977(2) . . ?
C211 C231 2.960(2) . . ?
C211 H212a 2.05(3) . . ?
C211 H212e 2.09(2) . . ?
C211 H216a 2.03(3) . . ?
C211 H216e 2.08(2) . . ?
C212 C214 2.525(3) . . ?
C212 C215 2.941(3) . . ?
C212 C216 2.528(2) . . ?
C212 H211 2.01(2) . . ?
C212 H213a 2.09(2) . . ?
C212 H213e 2.10(2) . . ?
C212 H214a 2.69(3) . . ?
C213 C215 2.504(3) . . ?
C213 C216 2.950(2) . . ?
C213 H212a 2.15(3) . . ?
C213 H212e 2.11(3) . . ?
C213 H214a 2.04(3) . . ?
C213 H214e 2.05(3) . . ?
C214 C216 2.517(2) . . ?
C214 H213a 2.07(3) . . ?
C214 H213e 2.07(2) . . ?
C214 H215a 2.08(2) . . ?
C214 H215e 2.12(3) . . ?
C214 H216a 2.69(2) . . ?
C215 H211 2.68(2) . . ?
C215 H214a 2.02(3) . . ?
C215 H214e 2.04(2) . . ?
C215 H216a 2.04(2) . . ?
C215 H216e 2.061(19) . . ?
C216 H211 2.03(2) . . ?
C216 H214a 2.64(2) . . ?
C216 H215a 2.08(2) . . ?
C216 H215e 2.08(3) . . ?
C221 C223 2.531(3) . . ?
C221 C224 2.967(3) . . ?
C221 C225 2.531(3) . . ?
C221 C231 2.948(3) . . ?
C221 H222a 2.08(2) . . ?
C221 H222e 2.11(2) . . ?
C221 H226a 2.07(2) . . ?
C221 H226e 2.07(2) . . ?
C222 C224 2.523(3) . . ?
C222 C225 2.944(3) . . ?
C222 C226 2.518(2) . . ?
C222 H221 2.08(2) . . ?
C222 H223a 2.06(3) . . ?
C222 H223e 2.07(3) . . ?
C223 C225 2.509(3) . . ?
C223 C226 2.939(3) . . ?
C223 H222a 2.06(3) . . ?
C223 H222e 2.09(2) . . ?
C223 H224a 2.11(3) . . ?
C223 H224e 2.09(3) . . ?
C224 C226 2.525(3) . . ?
C224 H223a 2.05(3) . . ?
C224 H223e 2.10(2) . . ?
C224 H225a 2.10(2) . . ?
C224 H225e 2.11(3) . . ?
C225 H224a 2.14(3) . . ?
C225 H224e 2.08(3) . . ?
C225 H226a 2.12(3) . . ?
C225 H226e 2.06(3) . . ?
C226 H221 2.07(2) . . ?
C226 H225a 2.07(3) . . ?
C226 H225e 2.05(3) . . ?
C231 C233 2.533(3) . . ?
C231 C234 2.957(2) . . ?
C231 C235 2.523(2) . . ?
C231 H232a 2.06(3) . . ?
C231 H232e 2.09(3) . . ?
C231 H236a 2.02(2) . . ?
C231 H236e 2.13(3) . . ?
C232 C234 2.527(2) . . ?
C232 C235 2.948(2) . . ?
C232 C236 2.521(3) . . ?
C232 H231 2.08(2) . . ?
C232 H233a 2.12(2) . . ?
C232 H233e 2.09(3) . . ?
C232 H236a 2.67(3) . . ?
C233 C235 2.510(3) . . ?
C233 C236 2.944(3) . . ?
C233 H232a 2.08(2) . . ?
C233 H232e 2.11(2) . . ?
C233 H234a 2.04(3) . . ?
C233 H234e 2.09(2) . . ?
C234 C236 2.516(3) . . ?
C234 H233a 2.09(2) . . ?
C234 H233e 2.08(3) . . ?
C234 H235a 2.10(2) . . ?
C234 H235e 2.07(3) . . ?
C234 H236a 2.67(2) . . ?
C235 H234a 2.11(3) . . ?
C235 H234e 2.09(3) . . ?
C235 H236a 2.04(2) . . ?
C235 H236e 2.16(3) . . ?
C236 H231 2.09(2) . . ?
C236 H235a 2.09(2) . . ?
C236 H235e 2.05(2) . . ?
O0 C01 2.708(7) . . ?
O0 C02 2.668(4) . . ?
O0 H215e 2.93(3) . '1 665' ?
O0 H01c 2.749(3) . . ?
O0 H02a 3.157(3) . . ?
O0 H02c 2.776(3) . . ?
C0 H01a 2.183(6) . . ?
C0 H01b 2.187(6) . . ?
C0 H01c 2.159(6) . . ?
C0 H02a 2.157(6) . . ?
C0 H02b 2.152(5) . . ?
C0 H02c 2.146(5) . . ?
C01 C02 2.706(6) . . ?
H12 H13 2.35(4) . . ?
H13 H14 2.34(4) . . ?
H14 H15 2.37(4) . . ?
H15 H16 2.32(4) . . ?
H31a H31b 1.49(5) . . ?
H31a H31c 1.64(4) . . ?
H31b H31c 1.49(5) . . ?
H412 H413 2.32(4) . . ?
H413 H414 2.29(5) . . ?
H414 H415 2.33(4) . . ?
H414 H213a 2.35(4) . '1 655' ?
H415 H416 2.32(4) . . ?
H111 H112e 2.31(3) . . ?
H111 H126e 2.22(3) . . ?
H112a H112e 1.55(3) . . ?
H112a H113e 2.36(3) . . ?
H112a H132a 2.22(3) . . ?
H112e H113a 2.35(3) . . ?
H112e H113e 2.38(4) . . ?
H112e H234e 2.38(4) . '1 655' ?
H113a H113e 1.50(3) . . ?
H113a H114e 2.32(4) . . ?
H113e H114a 2.32(4) . . ?
H113e H114e 2.34(4) . . ?
H114a H114e 1.58(3) . . ?
H114e H115a 2.32(4) . . ?
H115a H115e 1.53(4) . . ?
H115a H116e 2.37(4) . . ?
H115e H116a 2.34(3) . . ?
H115e H116e 2.37(3) . . ?
H116a H116e 1.59(3) . . ?
H116a H136a 2.36(3) . . ?
H121 H126e 2.32(3) . . ?
H121 H136e 2.27(3) . . ?
H122a H122e 1.57(4) . . ?
H122a H123e 2.34(4) . . ?
H122e H123a 2.32(3) . . ?
H122e H123e 2.36(4) . . ?
H123a H123e 1.51(3) . . ?
H123e H124a 2.38(3) . . ?
H124a H124e 1.53(4) . . ?
H124a H125e 2.35(3) . . ?
H124e H125a 2.37(4) . . ?
H124e H125e 2.37(4) . . ?
H125a H125e 1.57(4) . . ?
H125a H126e 2.31(4) . . ?
H125e H126a 2.35(4) . . ?
H125e H126e 2.37(4) . . ?
H126a H126e 1.55(4) . . ?
H131 H132e 2.34(4) . . ?
H131 H136e 2.39(3) . . ?
H132a H132e 1.59(3) . . ?
H133a H133e 1.49(4) . . ?
H133a H134e 2.27(4) . . ?
H133e H134a 2.37(4) . . ?
H133e H134e 2.33(4) . . ?
H134a H134e 1.57(3) . . ?
H134a H135e 2.38(4) . . ?
H134e H135a 2.40(4) . . ?
H135a H135e 1.63(4) . . ?
H135a H136e 2.37(3) . . ?
H135e H136a 2.40(3) . . ?
H136a H136e 1.58(4) . . ?
H211 H212e 2.32(3) . . ?
H211 H216e 2.37(3) . . ?
H211 H232a 2.32(4) . . ?
H212a H212e 1.60(4) . . ?
H212a H222e 2.20(3) . . ?
H212e H213a 2.39(3) . . ?
H213a H213e 1.56(4) . . ?
H213a H214e 2.32(4) . . ?
H213e H214a 2.37(4) . . ?
H213e H214e 2.36(4) . . ?
H214a H214e 1.61(4) . . ?
H214a H215e 2.39(4) . . ?
H214e H215a 2.35(3) . . ?
H214e H215e 2.39(3) . . ?
H215a H215e 1.55(4) . . ?
H215a H216e 2.38(3) . . ?
H215e H216a 2.37(4) . . ?
H215e H216e 2.33(4) . . ?
H216a H216e 1.50(3) . . ?
H216a H221 2.36(3) . . ?
H216a H222e 2.39(3) . . ?
H216e H236a 2.30(3) . . ?
H221 H226e 2.35(3) . . ?
H221 H236e 2.37(3) . . ?
H222a H222e 1.57(4) . . ?
H222a H223e 2.34(4) . . ?
H222e H223a 2.37(3) . . ?
H222e H223e 2.36(4) . . ?
H223a H223e 1.57(4) . . ?
H223a H224e 2.36(4) . . ?
H223e H235e 2.38(4) . '1 655' ?
H224a H224e 1.65(5) . . ?
H224e H225a 2.39(4) . . ?
H225a H225e 1.59(4) . . ?
H225a H226e 2.34(4) . . ?
H225e H226a 2.38(4) . . ?
H225e H226e 2.32(4) . . ?
H226a H226e 1.56(3) . . ?
H226e H231 2.30(4) . . ?
H231 H232e 2.38(3) . . ?
H232a H232e 1.54(4) . . ?
H232a H233e 2.37(4) . . ?
H233a H233e 1.62(3) . . ?
H233a H234e 2.38(3) . . ?
H233e H234a 2.32(4) . . ?
H233e H234e 2.40(3) . . ?
H234a H234e 1.57(3) . . ?
H234a H235e 2.40(3) . . ?
H234e H235e 2.39(4) . . ?
H235a H235e 1.60(4) . . ?
H235e H236a 2.32(3) . . ?
H235e H02a 2.36(3) . '1 445' ?
H236a H236e 1.59(3) . . ?
H01a H01b 1.55140(8) . . ?
H01a H01c 1.55140(8) . . ?
H01b H01c 1.55144(14) . . ?
H02a H02b 1.55119(10) . . ?
H02a H02c 1.55129(10) . . ?
H02b H02c 1.55128(11) . . ?

loop_
_geom_hbond_atom_site_label_D
_geom_hbond_atom_site_label_H
_geom_hbond_atom_site_label_A
_geom_hbond_site_symmetry_D
_geom_hbond_site_symmetry_H
_geom_hbond_site_symmetry_A
_geom_hbond_distance_DH
_geom_hbond_distance_HA
_geom_hbond_distance_DA
_geom_hbond_angle_DHA
_geom_hbond_publ_flag
? ? ? ? ? ? ? ? ? ? ?

loop_
_geom_torsion_atom_site_label_1
_geom_torsion_atom_site_label_2
_geom_torsion_atom_site_label_3
_geom_torsion_atom_site_label_4
_geom_torsion_site_symmetry_1
_geom_torsion_site_symmetry_2
_geom_torsion_site_symmetry_3
_geom_torsion_site_symmetry_4
_geom_torsion
_geom_torsion_publ_flag
? ? ? ? ? ? ? ? ? ?
